data_4081697
loop_
_publ_author_name
'Oloo, Williamson N.'
'Zavalij, Peter Y.'
'Vedernikov, Andrei N.'

_publ_section_title
;
 Palladium(IV) Monohydrocarbyls: Mechanistic Study of the Ligand-Enabled
 Oxidation of Palladium(II) Complexes with H2O2in Water
;
_journal_issue 19
_journal_name_full Organometallics
_journal_page_first 5601
_journal_paper_doi 10.1021/om400878u
_journal_volume 32
_journal_year 2013
_chemical_formula_moiety '2(C23 H20 N3 O4 Pd), 2(C2 F3 O2), C4 H10 O'
_chemical_formula_sum 'C54 H50 F6 N6 O13 Pd2'
_chemical_formula_weight 1317.80
_chemical_name_common Pd-complex
_chemical_name_systematic
;
Pd-complex
;
_space_group_IT_number 14
_symmetry_cell_setting monoclinic
_symmetry_space_group_name_Hall '-P 2ybc'
_symmetry_space_group_name_H-M 'P 1 21/c 1'
_atom_sites_solution_hydrogens geom
_atom_sites_solution_primary direct
_atom_sites_solution_secondary difmap
_audit_creation_method 'SHELXL-97 & ZCIF'
_cell_angle_alpha 90.00
_cell_angle_beta 96.746(2)
_cell_angle_gamma 90.00
_cell_formula_units_Z 4
_cell_length_a 7.5322(10)
_cell_length_b 40.711(5)
_cell_length_c 17.656(2)
_cell_measurement_reflns_used 9390
_cell_measurement_temperature 100(2)
_cell_measurement_theta_max 25.3
_cell_measurement_theta_min 2.3
_cell_volume 5376.6(11)
_computing_cell_refinement Apex2
_computing_data_collection 'Apex2 (Bruker, 2005)'
_computing_data_reduction Apex2
_computing_molecular_graphics 'XSHEL (Bruker, 2004)'
_computing_publication_material SHELXL-97
_computing_structure_refinement 'SHELXL-97 (Sheldrick, 2008)'
_computing_structure_solution 'SHELXS-97 (Sheldrick, 2008)'
_diffrn_ambient_temperature 100(2)
_diffrn_detector 'CCD area detector'
_diffrn_detector_area_resol_mean 11.198
_diffrn_detector_type 'Bruker Smart Apex II'
_diffrn_measured_fraction_theta_full 1.000
_diffrn_measured_fraction_theta_max 1.000
_diffrn_measurement_device_type 'three-circle diffractometer'
_diffrn_measurement_method '\w and \f scans'
_diffrn_measurement_specimen_support 'MiTeGen loop'
_diffrn_orient_matrix_type standard
_diffrn_orient_matrix_UB_11 0.0224955
_diffrn_orient_matrix_UB_12 0.0155712
_diffrn_orient_matrix_UB_13 0.0438846
_diffrn_orient_matrix_UB_21 -0.0597188
_diffrn_orient_matrix_UB_22 -0.0155540
_diffrn_orient_matrix_UB_23 0.0327732
_diffrn_orient_matrix_UB_31 0.1174597
_diffrn_orient_matrix_UB_32 -0.0109010
_diffrn_orient_matrix_UB_33 0.0158836
_diffrn_radiation_monochromator graphite
_diffrn_radiation_source 'fine-focus sealed tube'
_diffrn_radiation_type MoK\a
_diffrn_radiation_wavelength 0.71073
_diffrn_reflns_av_R_equivalents 0.0603
_diffrn_reflns_av_sigmaI/netI 0.0438
_diffrn_reflns_limit_h_max 8
_diffrn_reflns_limit_h_min -8
_diffrn_reflns_limit_k_max 48
_diffrn_reflns_limit_k_min -48
_diffrn_reflns_limit_l_max 20
_diffrn_reflns_limit_l_min -20
_diffrn_reflns_number 49181
_diffrn_reflns_theta_full 25.00
_diffrn_reflns_theta_max 25.00
_diffrn_reflns_theta_min 1.90
_diffrn_standards_decay_% 0
_exptl_absorpt_coefficient_mu 0.760
_exptl_absorpt_correction_T_max 0.970
_exptl_absorpt_correction_T_min 0.854
_exptl_absorpt_correction_type multi-scan
_exptl_absorpt_process_details 'SADABS (Sheldrick, 1996)'
_exptl_crystal_colour orange
_exptl_crystal_density_diffrn 1.628
_exptl_crystal_density_method 'not measured'
_exptl_crystal_description needle
_exptl_crystal_F_000 2664.2
_exptl_crystal_size_max 0.275
_exptl_crystal_size_mid 0.05
_exptl_crystal_size_min 0.04
_refine_diff_density_max 0.874
_refine_diff_density_min -0.642
_refine_diff_density_rms 0.084
_refine_ls_extinction_method none
_refine_ls_goodness_of_fit_ref 1.041
_refine_ls_hydrogen_treatment mixed
_refine_ls_matrix_type full
_refine_ls_number_parameters 836
_refine_ls_number_reflns 9430
_refine_ls_number_restraints 485
_refine_ls_restrained_S_all 1.066
_refine_ls_R_factor_all 0.0560
_refine_ls_R_factor_gt 0.0387
_refine_ls_shift/su_max 0.001
_refine_ls_shift/su_mean 0.000
_refine_ls_structure_factor_coef Fsqd
_refine_ls_weighting_details 'w=1/[\s^2^(Fo^2^)+(0.024P)^2^+9.95P], P=(max(Fo^2^,0)+2Fc^2^)/3'
_refine_ls_weighting_scheme calc
_refine_ls_wR_factor_gt 0.0757
_refine_ls_wR_factor_ref 0.0799
_reflns_number_gt 7442
_reflns_number_total 9430
_reflns_threshold_expression >2sigma(I)
_cod_data_source_file om400878u_si_002.cif
_cod_data_source_block 2032
_cod_depositor_comments
;
The following automatic conversions were performed:

'_symmetry_cell_setting' value 'Monoclinic' changed to 'monoclinic'
according to /home/saulius/struct/CIF-dictionaries/cif_core.dic
dictionary named 'cif_core.dic' version 2.4.2 from 2011-04-26.

Automatic conversion script
Id: cif_fix_values 1891 2012-01-12 08:04:46Z andrius 
;
_cod_original_cell_volume 5376.5(12)
_cod_original_sg_symbol_H-M P21/c
_cod_database_code 4081697

loop_
_symmetry_equiv_pos_as_xyz
'x, y, z'
'-x, y+1/2, -z+1/2'
'-x, -y, -z'
'x, -y-1/2, z-1/2'

loop_
_atom_site_label
_atom_site_type_symbol
_atom_site_fract_x
_atom_site_fract_y
_atom_site_fract_z
_atom_site_U_iso_or_equiv
_atom_site_adp_type
_atom_site_occupancy
_atom_site_symmetry_multiplicity
_atom_site_calc_flag
_atom_site_refinement_flags
_atom_site_disorder_group
Pd1 Pd 0.62277(4) 0.688460(7) 0.237772(16) 0.01722(8) Uani 1 1 d . .
O1A O 0.4071(4) 0.62574(7) 0.04241(15) 0.0269(6) Uani 1 1 d D .
H1A H 0.492(5) 0.6174(11) 0.016(2) 0.053(16) Uiso 1 1 d D .
O2A O 0.6391(3) 0.66020(6) 0.09362(14) 0.0237(6) Uani 1 1 d . .
O3A O 0.5988(4) 0.68606(7) 0.03702(16) 0.0272(6) Uani 1 1 d D .
H3A H 0.637(6) 0.6757(11) -0.004(2) 0.049(15) Uiso 1 1 d D .
C1A C 0.4741(5) 0.64428(9) 0.1042(2) 0.0216(9) Uani 1 1 d . .
N1A N 0.5908(4) 0.63929(7) 0.23986(17) 0.0194(7) Uani 1 1 d . .
C11A C 0.5260(5) 0.62329(9) 0.1754(2) 0.0210(8) Uani 1 1 d . .
C12A C 0.5058(5) 0.58960(10) 0.1747(2) 0.0240(9) Uani 1 1 d . .
H12A H 0.4620 0.5786 0.1288 0.029 Uiso 1 1 calc R .
C13A C 0.5498(5) 0.57188(10) 0.2415(2) 0.0246(9) Uani 1 1 d . .
H13A H 0.5355 0.5487 0.2418 0.030 Uiso 1 1 calc R .
C14A C 0.6148(5) 0.58844(9) 0.3076(2) 0.0245(9) Uani 1 1 d . .
H14A H 0.6442 0.5769 0.3541 0.029 Uiso 1 1 calc R .
C15A C 0.6361(5) 0.62211(9) 0.3043(2) 0.0212(8) Uani 1 1 d . .
H15A H 0.6842 0.6335 0.3491 0.025 Uiso 1 1 calc R .
N2A N 0.3764(4) 0.69048(8) 0.17873(17) 0.0209(7) Uani 1 1 d . .
C21A C 0.3326(5) 0.66974(9) 0.1197(2) 0.0204(8) Uani 1 1 d . .
C22A C 0.1669(5) 0.67113(10) 0.0771(2) 0.0255(9) Uani 1 1 d . .
H22A H 0.1393 0.6571 0.0343 0.031 Uiso 1 1 calc R .
C23A C 0.0415(5) 0.69320(10) 0.0976(2) 0.0289(10) Uani 1 1 d . .
H23A H -0.0734 0.6945 0.0692 0.035 Uiso 1 1 calc R .
C24A C 0.0851(5) 0.71344(10) 0.1601(2) 0.0270(9) Uani 1 1 d . .
H24A H -0.0006 0.7283 0.1758 0.032 Uiso 1 1 calc R .
C25A C 0.2542(5) 0.71174(10) 0.1990(2) 0.0231(9) Uani 1 1 d . .
H25A H 0.2852 0.7259 0.2412 0.028 Uiso 1 1 calc R .
N3A N 0.6617(4) 0.73720(8) 0.23438(17) 0.0200(7) Uani 1 1 d . .
C31A C 0.7453(5) 0.75373(9) 0.2956(2) 0.0206(8) Uani 1 1 d . .
C32A C 0.7749(5) 0.78749(9) 0.2893(2) 0.0242(9) Uani 1 1 d . .
H32A H 0.8320 0.7992 0.3319 0.029 Uiso 1 1 calc R .
C33A C 0.7224(6) 0.80398(10) 0.2223(2) 0.0310(10) Uani 1 1 d . .
H33A H 0.7418 0.8270 0.2186 0.037 Uiso 1 1 calc R .
C34A C 0.6410(5) 0.78655(10) 0.1604(2) 0.0282(9) Uani 1 1 d . .
H34A H 0.6052 0.7972 0.1132 0.034 Uiso 1 1 calc R .
C35A C 0.6134(5) 0.75346(10) 0.1687(2) 0.0240(9) Uani 1 1 d . .
H35A H 0.5577 0.7415 0.1262 0.029 Uiso 1 1 calc R .
O4A O 0.8589(3) 0.68484(6) 0.29887(14) 0.0208(6) Uani 1 1 d . .
C41A C 0.8088(5) 0.73536(9) 0.3655(2) 0.0196(8) Uani 1 1 d . .
C42A C 0.8189(5) 0.75092(10) 0.4363(2) 0.0253(9) Uani 1 1 d . .
H42A H 0.7782 0.7729 0.4388 0.030 Uiso 1 1 calc R .
C43A C 0.8861(5) 0.73521(10) 0.5023(2) 0.0266(9) Uani 1 1 d . .
H43A H 0.8883 0.7463 0.5498 0.032 Uiso 1 1 calc R .
C44A C 0.9512(5) 0.70306(10) 0.5005(2) 0.0260(9) Uani 1 1 d . .
C45A C 0.9373(5) 0.68701(10) 0.4312(2) 0.0227(9) Uani 1 1 d . .
H45A H 0.9774 0.6649 0.4296 0.027 Uiso 1 1 calc R .
C46A C 0.8656(5) 0.70228(9) 0.3629(2) 0.0191(8) Uani 1 1 d . .
C47A C 1.0379(6) 0.68638(11) 0.5719(2) 0.0341(10) Uani 1 1 d . .
H47A H 1.0176 0.6626 0.5678 0.051 Uiso 1 1 calc R .
H47B H 0.9857 0.6949 0.6162 0.051 Uiso 1 1 calc R .
H47C H 1.1667 0.6908 0.5779 0.051 Uiso 1 1 calc R .
Pd2 Pd 0.95742(4) 0.509004(7) 0.244857(16) 0.01842(8) Uani 1 1 d . .
O1B O 1.1787(4) 0.57298(7) 0.43786(15) 0.0286(7) Uani 1 1 d D .
H1B H 1.086(5) 0.5827(11) 0.457(3) 0.049(15) Uiso 1 1 d D .
O2B O 0.9387(3) 0.54144(6) 0.38246(14) 0.0241(6) Uani 1 1 d . .
O3B O 0.9550(4) 0.51853(7) 0.44516(16) 0.0269(6) Uani 1 1 d D .
H3B H 0.904(6) 0.5302(11) 0.480(2) 0.056(16) Uiso 1 1 d D .
C1B C 1.1133(5) 0.55413(10) 0.3765(2) 0.0236(9) Uani 1 1 d . .
N1B N 1.0126(4) 0.55785(8) 0.23916(18) 0.0209(7) Uani 1 1 d . .
C11B C 1.0794(5) 0.57426(10) 0.3029(2) 0.0220(9) Uani 1 1 d . .
C12B C 1.1069(5) 0.60784(10) 0.3016(2) 0.0261(9) Uani 1 1 d . .
H12B H 1.1562 0.6190 0.3465 0.031 Uiso 1 1 calc R .
C13B C 1.0619(5) 0.62512(10) 0.2342(2) 0.0305(10) Uani 1 1 d . .
H13B H 1.0787 0.6482 0.2323 0.037 Uiso 1 1 calc R .
C14B C 0.9926(5) 0.60802(10) 0.1703(2) 0.0282(10) Uani 1 1 d . .
H14B H 0.9597 0.6193 0.1237 0.034 Uiso 1 1 calc R .
C15B C 0.9711(5) 0.57456(10) 0.1742(2) 0.0240(9) Uani 1 1 d . .
H15B H 0.9254 0.5629 0.1294 0.029 Uiso 1 1 calc R .
N2B N 1.1922(4) 0.50337(7) 0.31373(17) 0.0197(7) Uani 1 1 d . .
C21B C 1.2458(5) 0.52618(9) 0.3673(2) 0.0210(8) Uani 1 1 d . .
C22B C 1.4114(5) 0.52448(10) 0.4096(2) 0.0241(9) Uani 1 1 d . .
H22B H 1.4467 0.5406 0.4474 0.029 Uiso 1 1 calc R .
C23B C 1.5257(5) 0.49905(10) 0.3962(2) 0.0285(10) Uani 1 1 d . .
H23B H 1.6410 0.4976 0.4243 0.034 Uiso 1 1 calc R .
C24B C 1.4700(5) 0.47581(10) 0.3418(2) 0.0260(9) Uani 1 1 d . .
H24B H 1.5461 0.4581 0.3321 0.031 Uiso 1 1 calc R .
C25B C 1.3021(5) 0.47864(10) 0.3014(2) 0.0226(9) Uani 1 1 d . .
H25B H 1.2637 0.4626 0.2639 0.027 Uiso 1 1 calc R .
N3B N 0.8828(4) 0.46147(7) 0.25246(18) 0.0205(7) Uani 1 1 d . .
C31B C 0.7920(5) 0.44614(10) 0.1913(2) 0.0224(9) Uani 1 1 d . .
C32B C 0.7178(5) 0.41511(10) 0.2013(2) 0.0297(10) Uani 1 1 d . .
H32B H 0.6508 0.4045 0.1594 0.036 Uiso 1 1 calc R .
C33B C 0.7415(5) 0.39995(10) 0.2714(3) 0.0312(10) Uani 1 1 d . .
H33B H 0.6919 0.3788 0.2779 0.037 Uiso 1 1 calc R .
C34B C 0.8377(5) 0.41569(10) 0.3322(2) 0.0287(10) Uani 1 1 d . .
H34B H 0.8576 0.4054 0.3808 0.034 Uiso 1 1 calc R .
C35B C 0.9042(5) 0.44656(10) 0.3209(2) 0.0248(9) Uani 1 1 d . .
H35B H 0.9675 0.4577 0.3630 0.030 Uiso 1 1 calc R .
O4B O 0.7416(3) 0.51584(6) 0.17130(14) 0.0223(6) Uani 1 1 d . .
C41B C 0.7746(5) 0.46237(10) 0.1162(2) 0.0239(9) Uani 1 1 d . .
C42B C 0.7811(5) 0.44393(11) 0.0501(2) 0.0290(10) Uani 1 1 d . .
H42B H 0.7965 0.4208 0.0537 0.035 Uiso 1 1 calc R .
C43B C 0.7657(5) 0.45879(12) -0.0206(2) 0.0342(11) Uani 1 1 d . .
H43B H 0.7754 0.4460 -0.0648 0.041 Uiso 1 1 calc R .
C44B C 0.7361(5) 0.49259(12) -0.0275(2) 0.0327(10) Uani 1 1 d . .
C45B C 0.7275(5) 0.51093(11) 0.0374(2) 0.0271(9) Uani 1 1 d . .
H45B H 0.7056 0.5339 0.0327 0.033 Uiso 1 1 calc R .
C46B C 0.7501(5) 0.49679(10) 0.1102(2) 0.0238(9) Uani 1 1 d . .
C47B C 0.7178(6) 0.50851(13) -0.1049(2) 0.0434(12) Uani 1 1 d . .
H47D H 0.6735 0.5310 -0.1010 0.065 Uiso 1 1 calc R .
H47E H 0.6334 0.4959 -0.1401 0.065 Uiso 1 1 calc R .
H47F H 0.8346 0.5090 -0.1242 0.065 Uiso 1 1 calc R .
O1C O 0.7365(5) 0.65795(8) 0.92631(18) 0.0479(9) Uani 1 1 d . .
O2C O 0.6340(5) 0.60766(8) 0.94881(19) 0.0503(9) Uani 1 1 d . .
C1C C 0.7162(6) 0.62826(11) 0.9149(2) 0.0311(10) Uani 1 1 d . .
C2C C 0.8021(6) 0.61531(11) 0.8465(3) 0.0400(11) Uani 1 1 d U .
F1C F 0.9413(4) 0.63210(7) 0.8306(2) 0.0685(10) Uani 1 1 d U .
F2C F 0.8472(4) 0.58379(7) 0.85176(17) 0.0564(8) Uani 1 1 d U .
F3C F 0.6824(4) 0.61774(8) 0.78256(16) 0.0637(9) Uani 1 1 d U .
O1D O 0.7836(4) 0.55948(7) 0.52905(16) 0.0334(7) Uani 1 1 d . .
O2D O 0.9142(4) 0.60536(7) 0.49057(16) 0.0316(7) Uani 1 1 d . .
C1D C 0.7978(5) 0.58961(10) 0.5192(2) 0.0246(9) Uani 1 1 d . .
C2D C 0.6530(5) 0.61074(9) 0.5489(2) 0.0355(9) Uani 1 1 d DU .
F1D F 0.5340(18) 0.5945(4) 0.5859(8) 0.034(3) Uani 0.320(10) 1 d PDU 1
F2D F 0.5461(16) 0.6228(4) 0.4838(4) 0.034(3) Uani 0.320(10) 1 d PDU 1
F3D F 0.7026(16) 0.6377(3) 0.5886(9) 0.046(3) Uani 0.320(10) 1 d PDU 1
F4D F 0.4889(15) 0.5979(4) 0.5413(11) 0.032(3) Uani 0.237(11) 1 d PDU 2
F5D F 0.644(2) 0.6424(2) 0.5288(12) 0.042(3) Uani 0.237(11) 1 d PDU 2
F6D F 0.706(2) 0.6112(5) 0.6270(5) 0.043(3) Uani 0.237(11) 1 d PDU 2
F7D F 0.5086(16) 0.5940(3) 0.5638(9) 0.030(3) Uani 0.348(10) 1 d PDU 3
F8D F 0.598(2) 0.6353(3) 0.5007(8) 0.047(3) Uani 0.348(10) 1 d PDU 3
F9D F 0.7224(16) 0.6255(5) 0.6154(8) 0.049(3) Uani 0.348(10) 1 d PDU 3
F10D F 0.608(5) 0.6001(7) 0.6170(11) 0.037(5) Uani 0.097(6) 1 d PDU 4
F11D F 0.692(5) 0.6429(3) 0.558(2) 0.044(5) Uani 0.097(6) 1 d PDU 4
F12D F 0.500(3) 0.6093(9) 0.4998(15) 0.039(5) Uani 0.097(6) 1 d PDU 4
O1E O 0.3324(4) 0.75315(8) 0.36193(17) 0.0360(7) Uani 1 1 d . .
C11E C 0.2860(7) 0.78662(12) 0.3741(3) 0.0473(13) Uani 1 1 d . .
H11A H 0.3821 0.7974 0.4083 0.057 Uiso 1 1 calc R .
H11B H 0.1743 0.7876 0.3985 0.057 Uiso 1 1 calc R .
C12E C 0.2606(7) 0.80394(13) 0.2984(3) 0.0563(15) Uani 1 1 d . .
H12C H 0.3758 0.8055 0.2779 0.084 Uiso 1 1 calc R .
H12D H 0.2135 0.8260 0.3051 0.084 Uiso 1 1 calc R .
H12E H 0.1761 0.7915 0.2629 0.084 Uiso 1 1 calc R .
C21E C 0.3501(6) 0.73474(12) 0.4312(3) 0.0407(12) Uani 1 1 d . .
H21A H 0.2389 0.7364 0.4558 0.049 Uiso 1 1 calc R .
H21B H 0.4500 0.7435 0.4668 0.049 Uiso 1 1 calc R .
C22E C 0.3854(7) 0.69952(13) 0.4129(3) 0.0511(14) Uani 1 1 d . .
H22C H 0.2884 0.6913 0.3760 0.077 Uiso 1 1 calc R .
H22D H 0.3920 0.6864 0.4597 0.077 Uiso 1 1 calc R .
H22E H 0.4990 0.6979 0.3912 0.077 Uiso 1 1 calc R .

loop_
_atom_site_aniso_label
_atom_site_aniso_U_11
_atom_site_aniso_U_22
_atom_site_aniso_U_33
_atom_site_aniso_U_23
_atom_site_aniso_U_13
_atom_site_aniso_U_12
Pd1 0.01535(15) 0.01652(15) 0.01952(15) -0.00238(12) 0.00095(11) -0.00041(12)
O1A 0.0255(16) 0.0312(17) 0.0238(15) -0.0088(12) 0.0018(12) -0.0070(13)
O2A 0.0225(15) 0.0243(15) 0.0243(15) 0.0021(12) 0.0024(11) -0.0047(12)
O3A 0.0299(16) 0.0258(16) 0.0255(16) 0.0036(13) 0.0015(13) -0.0034(13)
C1A 0.015(2) 0.024(2) 0.025(2) -0.0071(17) 0.0008(16) -0.0067(16)
N1A 0.0123(16) 0.0209(17) 0.0252(18) -0.0020(14) 0.0030(13) -0.0004(13)
C11A 0.0132(19) 0.024(2) 0.026(2) -0.0041(17) 0.0028(16) 0.0000(16)
C12A 0.019(2) 0.022(2) 0.031(2) -0.0077(18) 0.0050(17) -0.0028(17)
C13A 0.020(2) 0.018(2) 0.038(2) -0.0018(18) 0.0102(18) 0.0015(16)
C14A 0.023(2) 0.022(2) 0.029(2) -0.0006(17) 0.0045(17) 0.0044(17)
C15A 0.016(2) 0.022(2) 0.024(2) -0.0020(17) -0.0008(16) 0.0027(16)
N2A 0.0200(17) 0.0186(17) 0.0247(18) 0.0017(14) 0.0053(13) -0.0038(14)
C21A 0.019(2) 0.019(2) 0.023(2) 0.0052(16) 0.0020(16) -0.0053(16)
C22A 0.024(2) 0.029(2) 0.022(2) 0.0067(17) -0.0025(17) -0.0076(18)
C23A 0.022(2) 0.028(2) 0.036(2) 0.0112(19) -0.0026(18) -0.0027(18)
C24A 0.021(2) 0.025(2) 0.036(2) 0.0115(19) 0.0052(18) 0.0025(17)
C25A 0.023(2) 0.022(2) 0.025(2) 0.0023(17) 0.0071(17) 0.0005(17)
N3A 0.0151(17) 0.0222(18) 0.0232(18) -0.0009(14) 0.0047(13) -0.0004(13)
C31A 0.019(2) 0.020(2) 0.023(2) -0.0041(16) 0.0073(16) -0.0003(16)
C32A 0.027(2) 0.017(2) 0.029(2) -0.0057(17) 0.0060(17) -0.0047(17)
C33A 0.038(3) 0.018(2) 0.039(3) 0.0014(18) 0.011(2) -0.0038(18)
C34A 0.031(2) 0.025(2) 0.029(2) 0.0055(18) 0.0050(18) -0.0022(18)
C35A 0.021(2) 0.028(2) 0.024(2) -0.0008(17) 0.0049(17) -0.0021(17)
O4A 0.0203(14) 0.0221(15) 0.0197(14) -0.0080(11) 0.0008(11) -0.0012(11)
C41A 0.0152(19) 0.019(2) 0.024(2) -0.0013(16) 0.0040(16) -0.0014(16)
C42A 0.027(2) 0.019(2) 0.031(2) -0.0046(17) 0.0077(18) -0.0007(17)
C43A 0.028(2) 0.030(2) 0.023(2) -0.0087(18) 0.0072(17) -0.0081(18)
C44A 0.026(2) 0.028(2) 0.024(2) -0.0005(17) 0.0034(17) -0.0068(18)
C45A 0.017(2) 0.025(2) 0.026(2) -0.0005(17) 0.0017(16) -0.0023(17)
C46A 0.0144(19) 0.019(2) 0.025(2) -0.0023(16) 0.0077(15) -0.0043(15)
C47A 0.037(3) 0.037(3) 0.027(2) 0.000(2) -0.0004(19) -0.002(2)
Pd2 0.01713(15) 0.01775(16) 0.01986(15) -0.00250(12) 0.00008(11) 0.00066(12)
O1B 0.0256(16) 0.0345(18) 0.0252(16) -0.0132(13) 0.0017(12) -0.0043(13)
O2B 0.0235(15) 0.0268(16) 0.0226(15) 0.0006(12) 0.0046(11) -0.0027(12)
O3B 0.0297(16) 0.0250(16) 0.0259(16) 0.0041(13) 0.0030(13) 0.0008(13)
C1B 0.018(2) 0.026(2) 0.027(2) -0.0068(17) 0.0029(16) -0.0040(17)
N1B 0.0140(16) 0.0222(18) 0.0265(19) -0.0026(14) 0.0026(13) 0.0007(13)
C11B 0.0139(19) 0.026(2) 0.027(2) -0.0063(17) 0.0042(16) 0.0006(16)
C12B 0.021(2) 0.023(2) 0.035(2) -0.0091(18) 0.0082(18) -0.0008(17)
C13B 0.029(2) 0.023(2) 0.043(3) 0.0042(19) 0.019(2) 0.0015(18)
C14B 0.022(2) 0.027(2) 0.037(2) 0.0061(19) 0.0082(18) 0.0050(18)
C15B 0.017(2) 0.026(2) 0.029(2) 0.0008(18) 0.0017(16) 0.0013(16)
N2B 0.0183(17) 0.0205(18) 0.0205(17) -0.0014(13) 0.0030(13) 0.0014(13)
C21B 0.021(2) 0.023(2) 0.020(2) 0.0015(16) 0.0056(16) -0.0012(17)
C22B 0.023(2) 0.028(2) 0.020(2) 0.0050(17) 0.0005(17) -0.0069(18)
C23B 0.015(2) 0.040(3) 0.030(2) 0.0124(19) -0.0015(17) -0.0037(18)
C24B 0.022(2) 0.026(2) 0.031(2) 0.0082(18) 0.0074(18) 0.0028(17)
C25B 0.023(2) 0.021(2) 0.025(2) 0.0021(16) 0.0074(17) 0.0011(17)
N3B 0.0153(16) 0.0206(18) 0.0262(18) -0.0025(14) 0.0052(13) 0.0009(13)
C31B 0.0147(19) 0.025(2) 0.029(2) -0.0077(17) 0.0077(16) 0.0003(16)
C32B 0.026(2) 0.026(2) 0.038(3) -0.0108(19) 0.0064(19) -0.0019(18)
C33B 0.029(2) 0.021(2) 0.045(3) 0.001(2) 0.012(2) -0.0001(18)
C34B 0.021(2) 0.027(2) 0.039(3) 0.0077(19) 0.0100(19) 0.0063(18)
C35B 0.017(2) 0.031(2) 0.028(2) -0.0002(18) 0.0046(16) 0.0018(17)
O4B 0.0216(14) 0.0211(15) 0.0235(15) -0.0039(11) -0.0009(11) 0.0017(11)
C41B 0.016(2) 0.028(2) 0.028(2) -0.0074(17) 0.0048(16) -0.0044(17)
C42B 0.025(2) 0.031(2) 0.031(2) -0.0134(19) 0.0059(18) -0.0040(18)
C43B 0.023(2) 0.052(3) 0.028(2) -0.018(2) 0.0060(18) -0.010(2)
C44B 0.020(2) 0.054(3) 0.024(2) -0.004(2) -0.0017(17) -0.012(2)
C45B 0.017(2) 0.035(2) 0.028(2) 0.0033(19) -0.0018(17) -0.0054(18)
C46B 0.0138(19) 0.028(2) 0.029(2) -0.0063(18) 0.0004(16) -0.0029(16)
C47B 0.033(3) 0.070(4) 0.028(2) -0.002(2) 0.005(2) -0.013(2)
O1C 0.081(3) 0.0284(19) 0.0399(19) 0.0007(15) 0.0310(18) -0.0007(17)
O2C 0.065(2) 0.041(2) 0.052(2) -0.0191(16) 0.0327(19) -0.0207(18)
C1C 0.028(2) 0.033(3) 0.032(2) -0.003(2) 0.0050(19) -0.004(2)
C2C 0.036(3) 0.030(3) 0.056(3) -0.001(2) 0.019(2) -0.004(2)
F1C 0.0560(19) 0.0491(19) 0.111(3) -0.0176(18) 0.0553(19) -0.0140(16)
F2C 0.066(2) 0.0358(17) 0.074(2) -0.0013(14) 0.0361(17) 0.0089(14)
F3C 0.074(2) 0.082(2) 0.0367(17) -0.0086(15) 0.0120(15) -0.0047(18)
O1D 0.0411(18) 0.0241(17) 0.0371(18) 0.0012(13) 0.0133(14) 0.0021(14)
O2D 0.0393(18) 0.0245(16) 0.0336(17) -0.0023(13) 0.0150(14) -0.0045(14)
C1D 0.032(2) 0.023(2) 0.019(2) -0.0036(17) 0.0020(17) -0.0008(18)
C2D 0.040(2) 0.028(2) 0.040(2) -0.0022(16) 0.0126(18) -0.0004(18)
F1D 0.030(6) 0.042(5) 0.032(5) 0.008(4) 0.007(4) 0.005(4)
F2D 0.044(5) 0.014(6) 0.046(4) 0.008(3) 0.020(3) 0.009(4)
F3D 0.049(5) 0.026(4) 0.066(5) -0.016(4) 0.021(5) 0.004(4)
F4D 0.027(5) 0.034(6) 0.036(6) 0.015(5) 0.004(4) 0.007(4)
F5D 0.039(7) 0.026(4) 0.065(6) -0.006(4) 0.025(5) 0.002(4)
F6D 0.049(6) 0.032(7) 0.046(4) -0.017(4) 0.003(4) 0.001(5)
F7D 0.022(4) 0.033(5) 0.032(6) 0.018(5) -0.003(4) 0.012(3)
F8D 0.075(8) 0.007(4) 0.063(5) -0.001(4) 0.021(4) 0.005(4)
F9D 0.069(5) 0.020(6) 0.059(5) -0.024(4) 0.010(4) -0.002(5)
F10D 0.033(9) 0.042(8) 0.036(5) -0.004(6) 0.011(5) 0.002(7)
F11D 0.040(10) 0.030(5) 0.067(8) -0.010(5) 0.023(7) 0.004(6)
F12D 0.037(8) 0.042(9) 0.041(6) 0.014(6) 0.013(6) -0.007(6)
O1E 0.0359(18) 0.0389(19) 0.0346(18) 0.0003(14) 0.0095(14) 0.0005(14)
C11E 0.037(3) 0.045(3) 0.060(3) -0.011(3) 0.006(2) -0.004(2)
C12E 0.048(3) 0.052(4) 0.074(4) 0.013(3) 0.028(3) 0.013(3)
C21E 0.034(3) 0.050(3) 0.040(3) 0.007(2) 0.012(2) -0.001(2)
C22E 0.038(3) 0.060(4) 0.060(3) 0.024(3) 0.026(3) 0.007(2)

loop_
_atom_type_symbol
_atom_type_description
_atom_type_scat_dispersion_real
_atom_type_scat_dispersion_imag
_atom_type_scat_source
C C 0.0033 0.0016 'International Tables Vol C Tables 4.2.6.8 and 6.1.1.4'
H H 0.0000 0.0000 'International Tables Vol C Tables 4.2.6.8 and 6.1.1.4'
N N 0.0061 0.0033 'International Tables Vol C Tables 4.2.6.8 and 6.1.1.4'
O O 0.0106 0.0060 'International Tables Vol C Tables 4.2.6.8 and 6.1.1.4'
F F 0.0171 0.0103 'International Tables Vol C Tables 4.2.6.8 and 6.1.1.4'
Pd Pd -0.9988 1.0072 'International Tables Vol C Tables 4.2.6.8 and 6.1.1.4'

loop_
_geom_angle_atom_site_label_1
_geom_angle_atom_site_label_2
_geom_angle_atom_site_label_3
_geom_angle
O4A Pd1 N3A 87.98(11)
O4A Pd1 N1A 91.01(11)
N3A Pd1 N1A 178.24(12)
O4A Pd1 N2A 177.13(12)
N3A Pd1 N2A 94.18(12)
N1A Pd1 N2A 86.88(12)
C1A O1A H1A 114(3)
C1A O2A O3A 107.6(3)
O2A O3A H3A 98(3)
O1A C1A O2A 112.8(3)
O1A C1A C11A 112.4(3)
O2A C1A C11A 102.6(3)
O1A C1A C21A 108.3(3)
O2A C1A C21A 110.4(3)
C11A C1A C21A 110.3(3)
C15A N1A C11A 119.5(3)
C15A N1A Pd1 120.8(3)
C11A N1A Pd1 119.7(3)
N1A C11A C12A 121.0(4)
N1A C11A C1A 117.0(3)
C12A C11A C1A 122.0(3)
C11A C12A C13A 119.6(4)
C11A C12A H12A 120.2
C13A C12A H12A 120.2
C14A C13A C12A 119.2(4)
C14A C13A H13A 120.4
C12A C13A H13A 120.4
C15A C14A C13A 118.6(4)
C15A C14A H14A 120.7
C13A C14A H14A 120.7
N1A C15A C14A 122.1(4)
N1A C15A H15A 118.9
C14A C15A H15A 118.9
C25A N2A C21A 119.7(3)
C25A N2A Pd1 120.4(3)
C21A N2A Pd1 119.9(3)
N2A C21A C22A 121.2(4)
N2A C21A C1A 116.6(3)
C22A C21A C1A 122.2(3)
C21A C22A C23A 119.1(4)
C21A C22A H22A 120.5
C23A C22A H22A 120.5
C22A C23A C24A 119.4(4)
C22A C23A H23A 120.3
C24A C23A H23A 120.3
C25A C24A C23A 119.1(4)
C25A C24A H24A 120.4
C23A C24A H24A 120.4
N2A C25A C24A 121.5(4)
N2A C25A H25A 119.2
C24A C25A H25A 119.2
C35A N3A C31A 119.5(3)
C35A N3A Pd1 119.0(3)
C31A N3A Pd1 121.3(3)
N3A C31A C32A 119.1(3)
N3A C31A C41A 119.2(3)
C32A C31A C41A 121.7(3)
C33A C32A C31A 121.0(4)
C33A C32A H32A 119.5
C31A C32A H32A 119.5
C32A C33A C34A 119.0(4)
C32A C33A H33A 120.5
C34A C33A H33A 120.5
C35A C34A C33A 118.5(4)
C35A C34A H34A 120.8
C33A C34A H34A 120.8
N3A C35A C34A 123.0(4)
N3A C35A H35A 118.5
C34A C35A H35A 118.5
C46A O4A Pd1 111.5(2)
C42A C41A C46A 118.5(3)
C42A C41A C31A 119.9(3)
C46A C41A C31A 121.7(3)
C43A C42A C41A 121.7(4)
C43A C42A H42A 119.2
C41A C42A H42A 119.2
C42A C43A C44A 120.8(4)
C42A C43A H43A 119.6
C44A C43A H43A 119.6
C45A C44A C43A 118.2(4)
C45A C44A C47A 120.5(4)
C43A C44A C47A 121.3(4)
C44A C45A C46A 122.2(4)
C44A C45A H45A 118.9
C46A C45A H45A 118.9
O4A C46A C45A 117.7(3)
O4A C46A C41A 123.7(3)
C45A C46A C41A 118.6(3)
C44A C47A H47A 109.5
C44A C47A H47B 109.5
H47A C47A H47B 109.5
C44A C47A H47C 109.5
H47A C47A H47C 109.5
H47B C47A H47C 109.5
O4B Pd2 N3B 87.99(12)
O4B Pd2 N1B 89.25(11)
N3B Pd2 N1B 175.42(12)
O4B Pd2 N2B 175.16(12)
N3B Pd2 N2B 94.65(12)
N1B Pd2 N2B 88.37(12)
C1B O1B H1B 108(3)
C1B O2B O3B 107.1(3)
O2B O3B H3B 100(3)
O1B C1B O2B 113.2(3)
O1B C1B C11B 112.3(3)
O2B C1B C11B 101.1(3)
O1B C1B C21B 108.7(3)
O2B C1B C21B 110.8(3)
C11B C1B C21B 110.6(3)
C15B N1B C11B 119.2(3)
C15B N1B Pd2 120.7(3)
C11B N1B Pd2 119.9(3)
N1B C11B C12B 121.0(4)
N1B C11B C1B 116.7(3)
C12B C11B C1B 122.2(3)
C11B C12B C13B 119.5(4)
C11B C12B H12B 120.2
C13B C12B H12B 120.2
C14B C13B C12B 118.5(4)
C14B C13B H13B 120.8
C12B C13B H13B 120.8
C15B C14B C13B 119.8(4)
C15B C14B H14B 120.1
C13B C14B H14B 120.1
N1B C15B C14B 121.9(4)
N1B C15B H15B 119.0
C14B C15B H15B 119.0
C25B N2B C21B 119.4(3)
C25B N2B Pd2 119.9(3)
C21B N2B Pd2 120.4(3)
N2B C21B C22B 121.4(4)
N2B C21B C1B 116.0(3)
C22B C21B C1B 122.6(3)
C21B C22B C23B 119.1(4)
C21B C22B H22B 120.4
C23B C22B H22B 120.4
C24B C23B C22B 119.2(4)
C24B C23B H23B 120.4
C22B C23B H23B 120.4
C23B C24B C25B 119.2(4)
C23B C24B H24B 120.4
C25B C24B H24B 120.4
N2B C25B C24B 121.7(4)
N2B C25B H25B 119.2
C24B C25B H25B 119.2
C35B N3B C31B 120.2(3)
C35B N3B Pd2 119.1(3)
C31B N3B Pd2 120.2(3)
N3B C31B C32B 118.9(4)
N3B C31B C41B 119.5(3)
C32B C31B C41B 121.6(4)
C33B C32B C31B 120.5(4)
C33B C32B H32B 119.8
C31B C32B H32B 119.8
C32B C33B C34B 119.5(4)
C32B C33B H33B 120.3
C34B C33B H33B 120.3
C35B C34B C33B 118.6(4)
C35B C34B H34B 120.7
C33B C34B H34B 120.7
N3B C35B C34B 122.3(4)
N3B C35B H35B 118.8
C34B C35B H35B 118.8
C46B O4B Pd2 109.6(2)
C42B C41B C46B 119.2(4)
C42B C41B C31B 120.3(4)
C46B C41B C31B 120.6(3)
C43B C42B C41B 120.9(4)
C43B C42B H42B 119.5
C41B C42B H42B 119.5
C42B C43B C44B 120.5(4)
C42B C43B H43B 119.8
C44B C43B H43B 119.8
C45B C44B C43B 119.0(4)
C45B C44B C47B 121.0(4)
C43B C44B C47B 120.0(4)
C44B C45B C46B 121.9(4)
C44B C45B H45B 119.0
C46B C45B H45B 119.0
O4B C46B C45B 119.3(4)
O4B C46B C41B 122.1(4)
C45B C46B C41B 118.5(4)
C44B C47B H47D 109.5
C44B C47B H47E 109.5
H47D C47B H47E 109.5
C44B C47B H47F 109.5
H47D C47B H47F 109.5
H47E C47B H47F 109.5
O1C C1C O2C 130.2(4)
O1C C1C C2C 114.3(4)
O2C C1C C2C 115.5(4)
F1C C2C F2C 108.3(4)
F1C C2C F3C 104.7(4)
F2C C2C F3C 105.5(4)
F1C C2C C1C 114.4(4)
F2C C2C C1C 114.0(4)
F3C C2C C1C 109.2(4)
O2D C1D O1D 129.9(4)
O2D C1D C2D 114.6(3)
O1D C1D C2D 115.5(3)
F3D C2D F1D 108.2(6)
F3D C2D F2D 103.9(5)
F1D C2D F2D 102.6(6)
C21E O1E C11E 111.8(4)
O1E C11E C12E 108.7(4)
O1E C11E H11A 109.9
C12E C11E H11A 109.9
O1E C11E H11B 109.9
C12E C11E H11B 109.9
H11A C11E H11B 108.3
C11E C12E H12C 109.5
C11E C12E H12D 109.5
H12C C12E H12D 109.5
C11E C12E H12E 109.5
H12C C12E H12E 109.5
H12D C12E H12E 109.5
O1E C21E C22E 108.6(4)
O1E C21E H21A 110.0
C22E C21E H21A 110.0
O1E C21E H21B 110.0
C22E C21E H21B 110.0
H21A C21E H21B 108.3
C21E C22E H22C 109.5
C21E C22E H22D 109.5
H22C C22E H22D 109.5
C21E C22E H22E 109.5
H22C C22E H22E 109.5
H22D C22E H22E 109.5

loop_
_geom_bond_atom_site_label_1
_geom_bond_atom_site_label_2
_geom_bond_distance
Pd1 O4A 1.974(2)
Pd1 N3A 2.008(3)
Pd1 N1A 2.017(3)
Pd1 N2A 2.020(3)
O1A C1A 1.373(4)
O1A H1A 0.90(3)
O2A C1A 1.434(4)
O2A O3A 1.459(4)
O3A H3A 0.91(3)
C1A C11A 1.532(5)
C1A C21A 1.534(5)
N1A C15A 1.345(5)
N1A C11A 1.351(5)
C11A C12A 1.380(5)
C12A C13A 1.388(5)
C12A H12A 0.9500
C13A C14A 1.386(5)
C13A H13A 0.9500
C14A C15A 1.382(5)
C14A H14A 0.9500
C15A H15A 0.9500
N2A C25A 1.342(5)
N2A C21A 1.352(5)
C21A C22A 1.380(5)
C22A C23A 1.382(6)
C22A H22A 0.9500
C23A C24A 1.384(6)
C23A H23A 0.9500
C24A C25A 1.377(5)
C24A H24A 0.9500
C25A H25A 0.9500
N3A C35A 1.348(5)
N3A C31A 1.363(5)
C31A C32A 1.399(5)
C31A C41A 1.474(5)
C32A C33A 1.377(6)
C32A H32A 0.9500
C33A C34A 1.385(6)
C33A H33A 0.9500
C34A C35A 1.374(5)
C34A H34A 0.9500
C35A H35A 0.9500
O4A C46A 1.330(4)
C41A C42A 1.395(5)
C41A C46A 1.416(5)
C42A C43A 1.374(6)
C42A H42A 0.9500
C43A C44A 1.400(6)
C43A H43A 0.9500
C44A C45A 1.380(5)
C44A C47A 1.510(6)
C45A C46A 1.407(5)
C45A H45A 0.9500
C47A H47A 0.9800
C47A H47B 0.9800
C47A H47C 0.9800
Pd2 O4B 1.978(2)
Pd2 N3B 2.024(3)
Pd2 N1B 2.037(3)
Pd2 N2B 2.038(3)
O1B C1B 1.371(4)
O1B H1B 0.90(3)
O2B C1B 1.428(4)
O2B O3B 1.442(4)
O3B H3B 0.90(3)
C1B C11B 1.532(5)
C1B C21B 1.535(5)
N1B C15B 1.339(5)
N1B C11B 1.354(5)
C11B C12B 1.384(5)
C12B C13B 1.389(6)
C12B H12B 0.9500
C13B C14B 1.375(6)
C13B H13B 0.9500
C14B C15B 1.374(5)
C14B H14B 0.9500
C15B H15B 0.9500
N2B C25B 1.337(5)
N2B C21B 1.353(5)
C21B C22B 1.378(5)
C22B C23B 1.384(6)
C22B H22B 0.9500
C23B C24B 1.379(6)
C23B H23B 0.9500
C24B C25B 1.382(5)
C24B H24B 0.9500
C25B H25B 0.9500
N3B C35B 1.346(5)
N3B C31B 1.361(5)
C31B C32B 1.401(5)
C31B C41B 1.473(6)
C32B C33B 1.375(6)
C32B H32B 0.9500
C33B C34B 1.380(6)
C33B H33B 0.9500
C34B C35B 1.376(6)
C34B H34B 0.9500
C35B H35B 0.9500
O4B C46B 1.337(4)
C41B C42B 1.394(5)
C41B C46B 1.416(5)
C42B C43B 1.379(6)
C42B H42B 0.9500
C43B C44B 1.397(6)
C43B H43B 0.9500
C44B C45B 1.375(6)
C44B C47B 1.505(6)
C45B C46B 1.400(6)
C45B H45B 0.9500
C47B H47D 0.9800
C47B H47E 0.9800
C47B H47F 0.9800
O1C C1C 1.232(5)
O2C C1C 1.238(5)
C1C C2C 1.529(6)
C2C F1C 1.309(5)
C2C F2C 1.328(5)
C2C F3C 1.363(6)
O1D C1D 1.245(5)
O2D C1D 1.241(5)
C1D C2D 1.529(6)
C2D F3D 1.331(6)
C2D F1D 1.344(7)
C2D F2D 1.412(6)
O1E C21E 1.427(5)
O1E C11E 1.429(6)
C11E C12E 1.503(7)
C11E H11A 0.9900
C11E H11B 0.9900
C12E H12C 0.9800
C12E H12D 0.9800
C12E H12E 0.9800
C21E C22E 1.500(7)
C21E H21A 0.9900
C21E H21B 0.9900
C22E H22C 0.9800
C22E H22D 0.9800
C22E H22E 0.9800

loop_
_geom_hbond_atom_site_label_D
_geom_hbond_atom_site_label_H
_geom_hbond_atom_site_label_A
_geom_hbond_distance_DH
_geom_hbond_distance_HA
_geom_hbond_distance_DA
_geom_hbond_angle_DHA
_geom_hbond_site_symmetry_A
O1A H1A O2C 0.90(3) 1.73(3) 2.619(4) 166(5) 1_554
O3A H3A O1C 0.91(3) 1.68(3) 2.585(4) 172(5) 1_554
O1B H1B O2D 0.90(3) 1.75(3) 2.648(4) 174(5) .
O3B H3B O1D 0.90(3) 1.78(3) 2.663(4) 166(5) .

loop_
_geom_torsion_atom_site_label_1
_geom_torsion_atom_site_label_2
_geom_torsion_atom_site_label_3
_geom_torsion_atom_site_label_4
_geom_torsion
O3A O2A C1A O1A 70.5(4)
O3A O2A C1A C11A -168.4(3)
O3A O2A C1A C21A -50.9(3)
O4A Pd1 N1A C15A 42.5(3)
N2A Pd1 N1A C15A -135.5(3)
O4A Pd1 N1A C11A -136.4(3)
N2A Pd1 N1A C11A 45.6(3)
C15A N1A C11A C12A -0.1(5)
Pd1 N1A C11A C12A 178.8(3)
C15A N1A C11A C1A 179.0(3)
Pd1 N1A C11A C1A -2.0(4)
O1A C1A C11A N1A -179.0(3)
O2A C1A C11A N1A 59.6(4)
C21A C1A C11A N1A -58.0(4)
O1A C1A C11A C12A 0.2(5)
O2A C1A C11A C12A -121.2(4)
C21A C1A C11A C12A 121.2(4)
N1A C11A C12A C13A 1.1(6)
C1A C11A C12A C13A -178.0(3)
C11A C12A C13A C14A -0.6(6)
C12A C13A C14A C15A -0.9(6)
C11A N1A C15A C14A -1.4(5)
Pd1 N1A C15A C14A 179.7(3)
C13A C14A C15A N1A 2.0(6)
N3A Pd1 N2A C25A -49.5(3)
N1A Pd1 N2A C25A 131.9(3)
N3A Pd1 N2A C21A 132.2(3)
N1A Pd1 N2A C21A -46.3(3)
C25A N2A C21A C22A 3.4(5)
Pd1 N2A C21A C22A -178.3(3)
C25A N2A C21A C1A -175.1(3)
Pd1 N2A C21A C1A 3.2(4)
O1A C1A C21A N2A -179.5(3)
O2A C1A C21A N2A -55.5(4)
C11A C1A C21A N2A 57.1(4)
O1A C1A C21A C22A 2.1(5)
O2A C1A C21A C22A 126.1(4)
C11A C1A C21A C22A -121.3(4)
N2A C21A C22A C23A -2.9(6)
C1A C21A C22A C23A 175.5(4)
C21A C22A C23A C24A 0.2(6)
C22A C23A C24A C25A 1.8(6)
C21A N2A C25A C24A -1.3(6)
Pd1 N2A C25A C24A -179.5(3)
C23A C24A C25A N2A -1.3(6)
O4A Pd1 N3A C35A 138.9(3)
N2A Pd1 N3A C35A -43.0(3)
O4A Pd1 N3A C31A -37.1(3)
N2A Pd1 N3A C31A 141.0(3)
C35A N3A C31A C32A 1.7(5)
Pd1 N3A C31A C32A 177.7(3)
C35A N3A C31A C41A -175.8(3)
Pd1 N3A C31A C41A 0.2(5)
N3A C31A C32A C33A -0.6(6)
C41A C31A C32A C33A 176.8(4)
C31A C32A C33A C34A -0.7(6)
C32A C33A C34A C35A 1.0(6)
C31A N3A C35A C34A -1.4(6)
Pd1 N3A C35A C34A -177.5(3)
C33A C34A C35A N3A 0.1(6)
N3A Pd1 O4A C46A 58.9(2)
N1A Pd1 O4A C46A -122.5(2)
N3A C31A C41A C42A -151.1(4)
C32A C31A C41A C42A 31.4(5)
N3A C31A C41A C46A 30.8(5)
C32A C31A C41A C46A -146.6(4)
C46A C41A C42A C43A 1.6(6)
C31A C41A C42A C43A -176.5(4)
C41A C42A C43A C44A 1.6(6)
C42A C43A C44A C45A -3.4(6)
C42A C43A C44A C47A 175.4(4)
C43A C44A C45A C46A 2.1(6)
C47A C44A C45A C46A -176.8(4)
Pd1 O4A C46A C45A 133.0(3)
Pd1 O4A C46A C41A -48.6(4)
C44A C45A C46A O4A 179.5(3)
C44A C45A C46A C41A 1.0(6)
C42A C41A C46A O4A 178.7(3)
C31A C41A C46A O4A -3.2(6)
C42A C41A C46A C45A -2.9(5)
C31A C41A C46A C45A 175.2(3)
O3B O2B C1B O1B -66.5(4)
O3B O2B C1B C11B 173.2(3)
O3B O2B C1B C21B 55.9(4)
O4B Pd2 N1B C15B -33.3(3)
N2B Pd2 N1B C15B 142.5(3)
O4B Pd2 N1B C11B 141.6(3)
N2B Pd2 N1B C11B -42.6(3)
C15B N1B C11B C12B -0.7(5)
Pd2 N1B C11B C12B -175.7(3)
C15B N1B C11B C1B 176.3(3)
Pd2 N1B C11B C1B 1.3(4)
O1B C1B C11B N1B -179.3(3)
O2B C1B C11B N1B -58.4(4)
C21B C1B C11B N1B 59.1(4)
O1B C1B C11B C12B -2.4(5)
O2B C1B C11B C12B 118.5(4)
C21B C1B C11B C12B -124.0(4)
N1B C11B C12B C13B 1.3(6)
C1B C11B C12B C13B -175.5(3)
C11B C12B C13B C14B -0.6(6)
C12B C13B C14B C15B -0.6(6)
C11B N1B C15B C14B -0.6(5)
Pd2 N1B C15B C14B 174.3(3)
C13B C14B C15B N1B 1.3(6)
N3B Pd2 N2B C25B 49.0(3)
N1B Pd2 N2B C25B -134.5(3)
N3B Pd2 N2B C21B -137.2(3)
N1B Pd2 N2B C21B 39.3(3)
C25B N2B C21B C22B 0.0(5)
Pd2 N2B C21B C22B -173.8(3)
C25B N2B C21B C1B 178.7(3)
Pd2 N2B C21B C1B 4.8(4)
O1B C1B C21B N2B 173.7(3)
O2B C1B C21B N2B 48.7(4)
C11B C1B C21B N2B -62.6(4)
O1B C1B C21B C22B -7.7(5)
O2B C1B C21B C22B -132.7(4)
C11B C1B C21B C22B 116.0(4)
N2B C21B C22B C23B 0.6(6)
C1B C21B C22B C23B -177.9(3)
C21B C22B C23B C24B -0.9(6)
C22B C23B C24B C25B 0.5(6)
C21B N2B C25B C24B -0.4(5)
Pd2 N2B C25B C24B 173.5(3)
C23B C24B C25B N2B 0.1(6)
O4B Pd2 N3B C35B -140.4(3)
N2B Pd2 N3B C35B 43.6(3)
O4B Pd2 N3B C31B 31.4(3)
N2B Pd2 N3B C31B -144.5(3)
C35B N3B C31B C32B 1.6(5)
Pd2 N3B C31B C32B -170.1(3)
C35B N3B C31B C41B -178.1(3)
Pd2 N3B C31B C41B 10.2(5)
N3B C31B C32B C33B -2.1(6)
C41B C31B C32B C33B 177.6(4)
C31B C32B C33B C34B 0.6(6)
C32B C33B C34B C35B 1.3(6)
C31B N3B C35B C34B 0.4(6)
Pd2 N3B C35B C34B 172.2(3)
C33B C34B C35B N3B -1.8(6)
N3B Pd2 O4B C46B -61.5(2)
N1B Pd2 O4B C46B 122.2(3)
N3B C31B C41B C42B 143.0(4)
C32B C31B C41B C42B -36.7(6)
N3B C31B C41B C46B -37.4(5)
C32B C31B C41B C46B 142.9(4)
C46B C41B C42B C43B 0.6(6)
C31B C41B C42B C43B -179.8(4)
C41B C42B C43B C44B -2.5(6)
C42B C43B C44B C45B 1.8(6)
C42B C43B C44B C47B -179.4(4)
C43B C44B C45B C46B 0.9(6)
C47B C44B C45B C46B -177.8(4)
Pd2 O4B C46B C45B -127.4(3)
Pd2 O4B C46B C41B 55.1(4)
C44B C45B C46B O4B 179.5(3)
C44B C45B C46B C41B -2.8(6)
C42B C41B C46B O4B 179.6(3)
C31B C41B C46B O4B 0.0(6)
C42B C41B C46B C45B 2.0(5)
C31B C41B C46B C45B -177.6(3)
O1C C1C C2C F1C 27.8(6)
O2C C1C C2C F1C -153.9(4)
O1C C1C C2C F2C 153.3(4)
O2C C1C C2C F2C -28.4(6)
O1C C1C C2C F3C -89.1(5)
O2C C1C C2C F3C 89.2(5)
C21E O1E C11E C12E -177.1(4)
C11E O1E C21E C22E 175.9(4)
